data_7051870
loop_
_publ_author_name
'Yang, Xiaoping'
'Rivers, Joseph H.'
'McCarty, W. Jeffrey'
'Wiester, Michael'
'Jones, Richard A.'

_publ_section_title
;
 Synthesis and structures of luminescent ladder-like lanthanide
 coordination polymers of 4-hydroxybenzenesulfonate
;
_journal_issue 5
_journal_name_full 'New Journal of Chemistry'
_journal_page_first 790
_journal_paper_doi 10.1039/b718590a
_journal_volume 32
_journal_year 2008
_chemical_formula_sum 'C18 H23 O16 S3 Yb'
_chemical_formula_weight 764.58
_chemical_name_systematic
;
?
;
_space_group_IT_number 44
_symmetry_cell_setting orthorhombic
_symmetry_space_group_name_Hall 'I 2 -2'
_symmetry_space_group_name_H-M 'I m m 2'
_atom_sites_solution_hydrogens geom
_atom_sites_solution_primary direct
_atom_sites_solution_secondary difmap
_audit_creation_method SHELXL-97
_cell_angle_alpha 90.00
_cell_angle_beta 90.00
_cell_angle_gamma 90.00
_cell_formula_units_Z 4
_cell_length_a 19.244(4)
_cell_length_b 24.149(5)
_cell_length_c 5.4176(11)
_cell_measurement_reflns_used CCD
_cell_measurement_temperature 153(2)
_cell_volume 2517.7(9)
_computing_cell_refinement 'Collect software, Nonius B.V. 1998'
_computing_data_collection 'Collect software, Nonius B.V. 1998'
_computing_data_reduction
;
DENZO and Scalepack (Otwinoski and Minor, 1997)
;
_computing_molecular_graphics 'XL SHELXTL/PC, Siemens Analytical'
_computing_structure_refinement 'XL SHELXTL/PC, Siemens Analytical'
_computing_structure_solution
;

SIR97 - Altomare A., Burla M.C., Camalli M., Cascarano G.L., Giacovazzo C.,
Guagliardi A., Moliterni A.G.G., Polidori G.,Spagna R.
;
_diffrn_ambient_temperature 153(2)
_diffrn_measured_fraction_theta_full 0.989
_diffrn_measured_fraction_theta_max 0.989
_diffrn_measurement_device_type CCD
_diffrn_measurement_method \w-scans
_diffrn_radiation_monochromator graphite
_diffrn_radiation_source 'fine-focus sealed tube'
_diffrn_radiation_type MoK\a
_diffrn_radiation_wavelength 0.71073
_diffrn_reflns_av_R_equivalents 0.0000
_diffrn_reflns_av_sigmaI/netI 0.0734
_diffrn_reflns_limit_h_max 22
_diffrn_reflns_limit_h_min -22
_diffrn_reflns_limit_k_max 28
_diffrn_reflns_limit_k_min -28
_diffrn_reflns_limit_l_max 6
_diffrn_reflns_limit_l_min -6
_diffrn_reflns_number 2209
_diffrn_reflns_theta_full 25.02
_diffrn_reflns_theta_max 25.02
_diffrn_reflns_theta_min 3.29
_exptl_absorpt_coefficient_mu 4.041
_exptl_absorpt_correction_T_max 0.6880
_exptl_absorpt_correction_T_min 0.4315
_exptl_absorpt_correction_type gaussian
_exptl_absorpt_process_details
;
Absorption correction given as Gaussian
;
_exptl_crystal_colour Colorless
_exptl_crystal_density_diffrn 2.017
_exptl_crystal_density_method 'not measured'
_exptl_crystal_description Block
_exptl_crystal_F_000 1508
_exptl_crystal_size_max 0.25
_exptl_crystal_size_mid 0.13
_exptl_crystal_size_min 0.10
_refine_diff_density_max 2.433
_refine_diff_density_min -1.041
_refine_diff_density_rms 0.219
_refine_ls_abs_structure_details 'Flack H D (1983), Acta Cryst. A39, 876-881'
_refine_ls_abs_structure_Flack 0.06(2)
_refine_ls_extinction_coef 0.0092(5)
_refine_ls_extinction_method SHELXL
_refine_ls_goodness_of_fit_ref 1.104
_refine_ls_hydrogen_treatment constr
_refine_ls_matrix_type full
_refine_ls_number_parameters 205
_refine_ls_number_reflns 2209
_refine_ls_number_restraints 157
_refine_ls_restrained_S_all 1.091
_refine_ls_R_factor_all 0.0741
_refine_ls_R_factor_gt 0.0527
_refine_ls_shift/su_max 0.048
_refine_ls_shift/su_mean 0.004
_refine_ls_structure_factor_coef Fsqd
_refine_ls_weighting_details 'calc w=1/[\s^2^(Fo^2^)+(0.0638P)^2^+1.2517P] where P=(Fo^2^+2Fc^2^)/3'
_refine_ls_weighting_scheme calc
_refine_ls_wR_factor_gt 0.1290
_refine_ls_wR_factor_ref 0.1408
_reflns_number_gt 1806
_reflns_number_total 2209
_reflns_threshold_expression >2sigma(I)
_cod_data_source_file b718590a.txt
_cod_data_source_block complex-3
_cod_depositor_comments
;
The following automatic conversions were performed:
'_symmetry_cell_setting' value 'Orthorhombic' changed to 'orthorhombic'
according to '/home/saulius/struct/CIF-dictionaries/cif_core.dic'
dictionary named 'cif_core.dic' version 2.4.1 from
2010-06-29.

'_exptl_absorpt_correction_type' value 'Gaussian' changed to
'gaussian' according to
'/home/saulius/struct/CIF-dictionaries/cif_core.dic' dictionary named
'cif_core.dic' version 2.4.1 from 2010-06-29.

Automatic conversion script
Id: cif_fix_enum 1527 2010-12-29 10:47:43Z saulius 
;
_cod_original_sg_symbol_H-M Imm2
_cod_database_code 7051870

loop_
_symmetry_equiv_pos_as_xyz
'x, y, z'
'-x, -y, z'
'x, -y, z'
'-x, y, z'
'x+1/2, y+1/2, z+1/2'
'-x+1/2, -y+1/2, z+1/2'
'x+1/2, -y+1/2, z+1/2'
'-x+1/2, y+1/2, z+1/2'

loop_
_atom_site_label
_atom_site_type_symbol
_atom_site_fract_x
_atom_site_fract_y
_atom_site_fract_z
_atom_site_U_iso_or_equiv
_atom_site_adp_type
_atom_site_occupancy
_atom_site_symmetry_multiplicity
_atom_site_calc_flag
_atom_site_refinement_flags
_atom_site_disorder_assembly
_atom_site_disorder_group
Yb1 Yb 0.5000 0.121054(13) 0.59865(16) 0.02447(9) Uani 1 2 d SU . .
S1 S 0.39480(8) 0.17694(6) 0.1038(7) 0.0329(4) Uani 1 1 d U . .
S2 S 0.39302(13) 0.0000 0.7695(4) 0.0238(6) Uani 1 2 d SU . .
O1 O 0.0897(3) 0.1644(2) 0.0608(16) 0.0659(19) Uani 1 1 d U . .
H1A H 0.0764 0.1839 -0.0537 0.099 Uiso 1 1 calc R . .
O2 O 0.4178(4) 0.1496(2) 0.3363(13) 0.0556(19) Uani 1 1 d U . .
O3 O 0.4140(2) 0.23514(17) 0.0943(19) 0.0504(14) Uani 1 1 d U . .
O4 O 0.4163(3) 0.1479(3) -0.1105(13) 0.058(2) Uani 1 1 d U . .
O5 O 0.1012(6) 0.0000 0.491(2) 0.072(3) Uani 1 2 d SU . .
H5B H 0.0791 -0.0215 0.5785 0.108 Uiso 0.50 1 calc PR . .
O6 O 0.4233(2) 0.05014(19) 0.6569(11) 0.0450(18) Uani 1 1 d U . .
O7 O 0.3968(4) 0.0000 1.0492(14) 0.040(2) Uani 1 2 d SU . .
C1 C 0.1597(3) 0.1663(3) 0.075(2) 0.0373(18) Uani 1 1 d U . .
C2 C 0.1967(5) 0.1437(4) 0.2870(18) 0.050(2) Uani 1 1 d U . .
H2A H 0.1721 0.1280 0.4171 0.060 Uiso 1 1 calc R . .
C3 C 0.2700(5) 0.1456(3) 0.2950(15) 0.036(2) Uani 1 1 d U . .
H3B H 0.2946 0.1293 0.4237 0.043 Uiso 1 1 calc R . .
C4 C 0.3031(3) 0.1718(2) 0.110(2) 0.0246(14) Uani 1 1 d U . .
C5 C 0.2672(5) 0.1959(3) -0.0937(15) 0.040(2) Uani 1 1 d U . .
H5A H 0.2902 0.2129 -0.2241 0.048 Uiso 1 1 calc R . .
C6 C 0.1937(5) 0.1921(4) -0.0826(18) 0.051(2) Uani 1 1 d U . .
H6A H 0.1688 0.2105 -0.2043 0.061 Uiso 1 1 calc R . .
C7 C 0.1659(6) 0.0000 0.559(3) 0.058(3) Uani 1 2 d SU . .
C8 C 0.2180(9) 0.0329(6) 0.417(3) 0.039(4) Uani 0.50 1 d PU . .
H8A H 0.2174 0.0626 0.2707 0.047 Uiso 0.50 1 d P . .
C8' C 0.1845(8) 0.0254(6) 0.753(3) 0.029(3) Uani 0.50 1 d PU . .
H8'A H 0.1594 0.0497 0.8449 0.034 Uiso 0.50 1 d P . .
C9 C 0.2869(8) 0.0317(6) 0.481(3) 0.023(3) Uani 0.50 1 d PU . .
H9A H 0.3177 0.0611 0.4244 0.028 Uiso 0.50 1 d P . .
C9' C 0.2609(7) 0.0283(6) 0.824(3) 0.025(3) Uani 0.50 1 d PU . .
H9'A H 0.2785 0.0497 0.9487 0.030 Uiso 0.50 1 d P . .
C10 C 0.3059(6) 0.0000 0.6845(18) 0.029(3) Uani 1 2 d SU . .
O1W O 0.5000 0.2218(2) 0.6392(12) 0.0298(18) Uani 1 2 d SU . .
H1WB H 0.5346 0.2316 0.7161 0.036 Uiso 0.50 1 calc PR . .
H1WA H 0.5000 0.2366 0.4972 0.045 Uiso 1 2 d SR . .
O2W O 0.5000 0.0670(3) 0.2494(13) 0.0269(18) Uani 1 2 d SU . .
H2WB H 0.5319 0.0446 0.2571 0.032 Uiso 0.50 1 calc PR . .
H2WA H 0.4612 0.0505 0.2355 0.032 Uiso 0.50 1 d PR . .
O3W O 0.0000 0.2083(4) 0.7901(14) 0.041(2) Uani 1 2 d SU . .
H3W1 H 0.0312 0.2135 0.6431 0.049 Uiso 1 1 d . . .
O4W O 0.0000 0.1223(2) 0.4737(12) 0.0139(14) Uani 1 2 d SU . .
H4W3 H -0.0312 0.1334 0.6206 0.021 Uiso 1 1 d . . .

loop_
_atom_site_aniso_label
_atom_site_aniso_U_11
_atom_site_aniso_U_22
_atom_site_aniso_U_33
_atom_site_aniso_U_23
_atom_site_aniso_U_13
_atom_site_aniso_U_12
Yb1 0.02777(18) 0.02154(15) 0.02410(17) 0.0003(3) 0.000 0.000
S1 0.0334(8) 0.0274(7) 0.0377(8) -0.0069(16) 0.002(2) 0.0069(6)
S2 0.0196(13) 0.0261(11) 0.0257(13) 0.000 -0.0006(11) 0.000
O1 0.046(3) 0.070(3) 0.082(4) 0.009(4) -0.008(4) 0.002(3)
O2 0.059(4) 0.041(3) 0.067(4) 0.016(3) -0.018(3) 0.006(3)
O3 0.043(3) 0.031(2) 0.077(3) -0.009(4) 0.012(4) 0.0105(19)
O4 0.042(3) 0.067(4) 0.065(4) -0.019(3) 0.033(3) 0.008(3)
O5 0.057(5) 0.089(5) 0.069(5) 0.000 -0.012(4) 0.000
O6 0.028(2) 0.039(2) 0.067(4) 0.013(3) -0.004(3) -0.001(2)
O7 0.037(3) 0.042(3) 0.042(5) 0.000 -0.001(3) 0.000
C1 0.034(3) 0.036(3) 0.042(4) -0.003(4) -0.004(4) -0.001(3)
C2 0.064(5) 0.036(4) 0.049(4) -0.001(4) 0.011(4) -0.006(4)
C3 0.043(4) 0.035(3) 0.029(3) 0.008(3) -0.004(3) 0.006(3)
C4 0.032(3) 0.026(2) 0.016(3) -0.007(4) -0.005(4) 0.005(2)
C5 0.047(4) 0.045(4) 0.028(3) -0.004(3) 0.003(3) 0.001(3)
C6 0.055(4) 0.049(4) 0.049(4) -0.010(4) -0.026(4) 0.003(4)
C7 0.050(5) 0.063(5) 0.062(6) 0.000 -0.010(5) 0.000
C8 0.049(6) 0.031(5) 0.038(6) 0.003(5) -0.001(5) -0.005(5)
C8' 0.026(5) 0.032(5) 0.028(5) 0.003(4) 0.017(5) -0.004(4)
C9 0.021(5) 0.034(5) 0.016(5) -0.007(4) 0.007(4) 0.000(4)
C9' 0.020(5) 0.020(5) 0.036(6) 0.001(4) -0.006(5) 0.000(4)
C10 0.027(5) 0.034(4) 0.026(5) 0.000 -0.006(3) 0.000
O1W 0.039(3) 0.031(3) 0.019(4) -0.008(3) 0.000 0.000
O2W 0.006(3) 0.038(3) 0.036(3) 0.000(3) 0.000 0.000
O3W 0.036(4) 0.058(4) 0.030(3) 0.003(3) 0.000 0.000
O4W 0.013(3) 0.016(3) 0.013(3) 0.008(2) 0.000 0.000

loop_
_atom_type_symbol
_atom_type_description
_atom_type_scat_dispersion_real
_atom_type_scat_dispersion_imag
_atom_type_scat_source
C C 0.0033 0.0016 'International Tables Vol C Tables 4.2.6.8 and 6.1.1.4'
H H 0.0000 0.0000 'International Tables Vol C Tables 4.2.6.8 and 6.1.1.4'
O O 0.0106 0.0060 'International Tables Vol C Tables 4.2.6.8 and 6.1.1.4'
S S 0.1246 0.1234 'International Tables Vol C Tables 4.2.6.8 and 6.1.1.4'
Yb Yb -0.3850 5.5486 'International Tables Vol C Tables 4.2.6.8 and 6.1.1.4'

loop_
_geom_angle_atom_site_label_1
_geom_angle_atom_site_label_2
_geom_angle_atom_site_label_3
_geom_angle
_geom_angle_site_symmetry_1
_geom_angle_site_symmetry_3
_geom_angle_publ_flag
O2 Yb1 O2 90.0(3) 4_655 . ?
O2 Yb1 O6 141.0(2) 4_655 . ?
O2 Yb1 O6 82.1(2) . . ?
O2 Yb1 O6 82.1(2) 4_655 4_655 ?
O2 Yb1 O6 141.0(2) . 4_655 ?
O6 Yb1 O6 80.6(2) . 4_655 ?
O2 Yb1 O2W 69.6(2) 4_655 . ?
O2 Yb1 O2W 69.6(2) . . ?
O6 Yb1 O2W 71.82(19) . . ?
O6 Yb1 O2W 71.82(19) 4_655 . ?
O2 Yb1 O4 81.7(2) 4_655 4_656 ?
O2 Yb1 O4 145.9(2) . 4_656 ?
O6 Yb1 O4 124.0(2) . 4_656 ?
O6 Yb1 O4 70.8(2) 4_655 4_656 ?
O2W Yb1 O4 135.27(18) . 4_656 ?
O2 Yb1 O4 145.9(2) 4_655 1_556 ?
O2 Yb1 O4 81.7(2) . 1_556 ?
O6 Yb1 O4 70.8(2) . 1_556 ?
O6 Yb1 O4 124.0(2) 4_655 1_556 ?
O2W Yb1 O4 135.27(18) . 1_556 ?
O4 Yb1 O4 86.8(3) 4_656 1_556 ?
O2 Yb1 O1W 75.52(19) 4_655 . ?
O2 Yb1 O1W 75.52(19) . . ?
O6 Yb1 O1W 137.28(13) . . ?
O6 Yb1 O1W 137.28(13) 4_655 . ?
O2W Yb1 O1W 129.7(2) . . ?
O4 Yb1 O1W 70.4(2) 4_656 . ?
O4 Yb1 O1W 70.4(2) 1_556 . ?
O2 Yb1 H2WA 85.8 4_655 . ?
O2 Yb1 H2WA 62.4 . . ?
O6 Yb1 H2WA 56.6 . . ?
O6 Yb1 H2WA 78.9 4_655 . ?
O2W Yb1 H2WA 17.2 . . ?
O4 Yb1 H2WA 148.4 4_656 . ?
O4 Yb1 H2WA 118.2 1_556 . ?
O1W Yb1 H2WA 133.8 . . ?
O4 S1 O3 112.0(5) . . ?
O4 S1 O2 112.7(4) . . ?
O3 S1 O2 112.5(5) . . ?
O4 S1 C4 105.8(5) . . ?
O3 S1 C4 108.8(3) . . ?
O2 S1 C4 104.5(5) . . ?
O6 S2 O6 110.3(4) 3 . ?
O6 S2 O7 113.2(3) 3 . ?
O6 S2 O7 113.2(3) . . ?
O6 S2 C10 105.7(3) 3 . ?
O6 S2 C10 105.7(3) . . ?
O7 S2 C10 108.1(4) . . ?
C1 O1 H1A 109.5 . . ?
S1 O2 Yb1 152.2(4) . . ?
S1 O4 Yb1 152.6(4) . 1_554 ?
C7 O5 H5B 109.5 . . ?
S2 O6 Yb1 158.1(4) . . ?
C6 C1 O1 120.3(9) . . ?
C6 C1 C2 118.1(8) . . ?
O1 C1 C2 121.3(9) . . ?
C3 C2 C1 120.0(8) . . ?
C3 C2 H2A 120.0 . . ?
C1 C2 H2A 120.0 . . ?
C4 C3 C2 117.7(8) . . ?
C4 C3 H3B 121.2 . . ?
C2 C3 H3B 121.2 . . ?
C3 C4 C5 122.7(7) . . ?
C3 C4 S1 121.2(7) . . ?
C5 C4 S1 116.2(7) . . ?
C4 C5 C6 115.1(8) . . ?
C4 C5 H5A 122.5 . . ?
C6 C5 H5A 122.5 . . ?
C1 C6 C5 126.0(9) . . ?
C1 C6 H6A 117.0 . . ?
C5 C6 H6A 117.0 . . ?
O5 C7 C8' 120.4(12) . 3 ?
O5 C7 C8' 120.4(12) . . ?
C8' C7 C8' 58.0(15) 3 . ?
O5 C7 C8 119.9(12) . . ?
C8' C7 C8 119.6(13) 3 . ?
C8' C7 C8 88.8(10) . . ?
O5 C7 C8 119.9(12) . 3 ?
C8' C7 C8 88.8(10) 3 3 ?
C8' C7 C8 119.6(13) . 3 ?
C8 C7 C8 64.2(14) . 3 ?
C9 C8 C7 120.6(14) . . ?
C9 C8 C8 88.8(9) . 3 ?
C7 C8 C8 57.9(7) . 3 ?
C9 C8 C8' 94.7(12) . . ?
C7 C8 C8' 40.8(8) . . ?
C8 C8 C8' 84.7(6) 3 . ?
C9 C8 C9 47.5(10) . 3 ?
C7 C8 C9 86.8(9) . 3 ?
C8 C8 C9 41.3(6) 3 3 ?
C8' C8 C9 89.2(9) . 3 ?
C9 C8 H8A 102.2 . . ?
C7 C8 H8A 137.1 . . ?
C8 C8 H8A 132.1 3 . ?
C8' C8 H8A 139.0 . . ?
C9 C8 H8A 129.4 3 . ?
C8' C8' C7 61.0(7) 3 . ?
C8' C8' C9' 92.6(8) 3 . ?
C7 C8' C9' 120.3(13) . . ?
C8' C8' C8 95.3(6) 3 . ?
C7 C8' C8 50.4(9) . . ?
C9' C8' C8 84.9(10) . . ?
C8' C8' C9' 49.5(6) 3 3 ?
C7 C8' C9' 93.0(10) . 3 ?
C9' C8' C9' 43.1(9) . 3 ?
C8 C8' C9' 89.7(9) . 3 ?
C8' C8' H8'A 130.1 3 . ?
C7 C8' H8'A 128.0 . . ?
C9' C8' H8'A 110.4 . . ?
C8 C8' H8'A 129.2 . . ?
C9' C8' H8'A 134.9 3 . ?
C8 C9 C10 117.7(13) . . ?
C8 C9 C9 91.2(9) . 3 ?
C10 C9 C9 56.6(6) . 3 ?
C8 C9 C9' 89.6(11) . . ?
C10 C9 C9' 43.9(7) . . ?
C9 C9 C9' 87.5(6) 3 . ?
C8 C9 C8 49.9(11) . 3 ?
C10 C9 C8 83.4(9) . 3 ?
C9 C9 C8 41.3(6) 3 3 ?
C9' C9 C8 87.9(9) . 3 ?
C8 C9 H9A 119.6 . . ?
C10 C9 H9A 119.5 . . ?
C9 C9 H9A 136.8 3 . ?
C9' C9 H9A 119.6 . . ?
C8 C9 H9A 152.0 3 . ?
C10 C9' C9' 59.2(6) . 3 ?
C10 C9' C8' 117.4(12) . . ?
C9' C9' C8' 87.4(8) 3 . ?
C10 C9' C9 46.3(7) . . ?
C9' C9' C9 92.5(6) 3 . ?
C8' C9' C9 90.6(10) . . ?
C10 C9' C8' 92.1(9) . 3 ?
C9' C9' C8' 49.5(6) 3 3 ?
C8' C9' C8' 37.9(10) . 3 ?
C9 C9' C8' 92.0(9) . 3 ?
C10 C9' H9'A 117.9 . . ?
C9' C9' H9'A 124.4 3 . ?
C8' C9' H9'A 124.6 . . ?
C9 C9' H9'A 126.3 . . ?
C8' C9' H9'A 141.2 3 . ?
C9' C10 C9' 61.5(13) . 3 ?
C9' C10 C9 89.8(9) . . ?
C9' C10 C9 124.1(12) 3 . ?
C9' C10 C9 124.1(12) . 3 ?
C9' C10 C9 89.8(9) 3 3 ?
C9 C10 C9 66.8(12) . 3 ?
C9' C10 S2 118.3(8) . . ?
C9' C10 S2 118.3(8) 3 . ?
C9 C10 S2 117.5(8) . . ?
C9 C10 S2 117.5(8) 3 . ?
Yb1 O1W H1WB 109.5 . . ?
Yb1 O1W H1WA 109.8 . . ?
H1WB O1W H1WA 109.8 . . ?
Yb1 O2W H2WB 109.5 . . ?
Yb1 O2W H2WA 109.8 . . ?
H2WB O2W H2WA 110.6 . . ?

loop_
_geom_bond_atom_site_label_1
_geom_bond_atom_site_label_2
_geom_bond_distance
_geom_bond_site_symmetry_2
_geom_bond_publ_flag
Yb1 O2 2.235(7) 4_655 ?
Yb1 O2 2.235(7) . ?
Yb1 O6 2.283(5) . ?
Yb1 O6 2.283(5) 4_655 ?
Yb1 O2W 2.298(7) . ?
Yb1 O4 2.344(7) 4_656 ?
Yb1 O4 2.344(7) 1_556 ?
Yb1 O1W 2.443(6) . ?
Yb1 H2WA 2.7070 . ?
S1 O4 1.419(8) . ?
S1 O3 1.454(4) . ?
S1 O2 1.489(7) . ?
S1 C4 1.770(6) . ?
S2 O6 1.476(5) 3 ?
S2 O6 1.476(5) . ?
S2 O7 1.517(8) . ?
S2 C10 1.739(11) . ?
O1 C1 1.350(9) . ?
O1 H1A 0.8200 . ?
O4 Yb1 2.344(7) 1_554 ?
O5 C7 1.298(16) . ?
O5 H5B 0.8200 . ?
C1 C6 1.243(13) . ?
C1 C2 1.459(14) . ?
C2 C3 1.412(13) . ?
C2 H2A 0.9300 . ?
C3 C4 1.347(13) . ?
C3 H3B 0.9300 . ?
C4 C5 1.425(13) . ?
C5 C6 1.417(13) . ?
C5 H5A 0.9300 . ?
C6 H6A 0.9300 . ?
C7 C8' 1.27(2) 3 ?
C7 C8' 1.27(2) . ?
C7 C8 1.49(2) . ?
C7 C8 1.49(2) 3 ?
C8 C9 1.37(2) . ?
C8 C8 1.59(3) 3 ?
C8 C8' 1.94(2) . ?
C8 C9 2.08(2) 3 ?
C8 H8A 1.0689 . ?
C8' C8' 1.23(3) 3 ?
C8' C9' 1.52(2) . ?
C8' C9' 2.00(2) 3 ?
C8' H8'A 0.9081 . ?
C9 C10 1.391(16) . ?
C9 C9 1.53(3) 3 ?
C9 C9' 1.93(2) . ?
C9 C8 2.08(2) 3 ?
C9 H9A 0.9735 . ?
C9' C10 1.335(17) . ?
C9' C9' 1.37(3) 3 ?
C9' C8' 2.00(2) 3 ?
C9' H9'A 0.9169 . ?
C10 C9' 1.335(17) 3 ?
C10 C9 1.391(16) 3 ?
O1W H1WB 0.8200 . ?
O1W H1WA 0.8484 . ?
O2W H2WB 0.8200 . ?
O2W H2WA 0.8498 . ?
O3W H3W1 1.0048 . ?
O4W H4W3 1.0317 . ?
